data_2005997
loop_
_publ_author_name
'Paluchowska, B.'
'Maurin, J. K.'
'Leciejewicz, J.'

_publ_section_title
;
 Hetero-Ring Oxygen Coordination to Strontium in Strontium
 Bis(2-furancarboxylate)
;
_journal_issue 3
_journal_name_full 'Acta Crystallographica Section C'
_journal_page_first 287
_journal_page_last 289
_journal_paper_doi 10.1107/S0108270196011018
_journal_volume 53
_journal_year 1997
_chemical_formula_moiety 'Sr 2+ , 2(C5 H3 O3) -'
_chemical_formula_sum 'C10 H6 O6 Sr'
_chemical_formula_weight 309.77
_space_group_IT_number 14
_symmetry_cell_setting monoclinic
_symmetry_space_group_name_Hall '-P 2yn'
_symmetry_space_group_name_H-M 'P 1 21/n 1'
_audit_creation_method SHELXL
_cell_angle_alpha 90.00
_cell_angle_beta 107.00(3)
_cell_angle_gamma 90.00
_cell_formula_units_Z 24
_cell_length_a 23.024(3)
_cell_length_b 13.343(3)
_cell_length_c 23.035(3)
_cell_measurement_reflns_used 40
_cell_measurement_temperature 293(2)
_cell_measurement_theta_max 13
_cell_measurement_theta_min 9
_cell_volume 6767(2)
_computing_cell_refinement 'Kuma KM4 Software'
_computing_data_collection 'KUMA KM4 Software (Kuma Diffraction, 1989)'
_computing_data_reduction 'Kuma KM4 Software'
_computing_structure_refinement 'SHELXL93 (Sheldrick, 1993)'
_computing_structure_solution 'SHELXS86 (Sheldrick, 1990)'
_diffrn_ambient_temperature 293(2)
_diffrn_measurement_device 'Kuma KM4 computer-controlled four-circle \k-axis diffractometer'
_diffrn_measurement_method \w/2\q
_diffrn_radiation_monochromator graphite
_diffrn_radiation_source 'fine-focus sealed tube'
_diffrn_radiation_type MoK\a
_diffrn_radiation_wavelength 0.71073
_diffrn_reflns_av_R_equivalents 0.1558
_diffrn_reflns_av_sigmaI/netI 0.3521
_diffrn_reflns_limit_h_max 27
_diffrn_reflns_limit_h_min 0
_diffrn_reflns_limit_k_max 16
_diffrn_reflns_limit_k_min 0
_diffrn_reflns_limit_l_max 27
_diffrn_reflns_limit_l_min -27
_diffrn_reflns_number 12076
_diffrn_reflns_theta_max 26.03
_diffrn_reflns_theta_min 2.13
_diffrn_standards_decay_% 0
_diffrn_standards_interval_count 200
_diffrn_standards_number 3
_exptl_absorpt_coefficient_mu 4.793
_exptl_absorpt_correction_T_max 0.998
_exptl_absorpt_correction_T_min 0.786
_exptl_absorpt_correction_type '\y scans (Kuma Diffraction, 1989)'
_exptl_crystal_colour colourless
_exptl_crystal_density_diffrn 1.824
_exptl_crystal_density_meas ?
_exptl_crystal_description 'irregular shape'
_exptl_crystal_F_000 3648
_exptl_crystal_size_max 0.3
_exptl_crystal_size_mid 0.25
_exptl_crystal_size_min 0.2
_refine_diff_density_max 0.862
_refine_diff_density_min -1.075
_refine_ls_extinction_coef 0.00109(8)
_refine_ls_extinction_method SHELXL
_refine_ls_goodness_of_fit_all 0.885
_refine_ls_goodness_of_fit_obs 1.500
_refine_ls_hydrogen_treatment noref
_refine_ls_matrix_type full
_refine_ls_number_parameters 920
_refine_ls_number_reflns 11499
_refine_ls_number_restraints 864
_refine_ls_restrained_S_all 0.959
_refine_ls_restrained_S_obs 1.406
_refine_ls_R_factor_all 0.1599
_refine_ls_R_factor_obs 0.0457
_refine_ls_shift/esd_max 0.001
_refine_ls_shift/esd_mean 0.000
_refine_ls_structure_factor_coef Fsqd
_refine_ls_weighting_details 'w = 1/[\s^2^(Fo^2^)+(0.0539P)^2^+33.5904P] where P=(Fo^2^+2Fc^2^)/3'
_refine_ls_weighting_scheme calc
_refine_ls_wR_factor_all 0.1408
_refine_ls_wR_factor_obs 0.1162
_reflns_number_observed 3792
_reflns_number_total 11501
_reflns_observed_criterion >2sigma(I)
_cod_data_source_file jz1136.cif
_cod_data_source_block sr2a
_cod_depositor_comments
;
The following automatic conversions were performed:

'_exptl_crystal_density_meas' value 'not measured' was changed to '?'
- the value is perceived as not measured.

Automatic conversion script
Id: cif_fix_values 3008 2015-01-20 13:52:24Z robertas 

The following automatic conversions were performed:

'_refine_ls_weighting_scheme' value 'calc w =
1/[\s^2^(Fo^2^)+(0.0539P)^2^+33.5904P] where P=(Fo^2^+2Fc^2^)/3' was
changed to 'calc'. New tag '_refine_ls_weighting_details' was
created. The value of the new tag was set to 'w =
1/[\s^2^(Fo^2^)+(0.0539P)^2^+33.5904P] where P=(Fo^2^+2Fc^2^)/3'.

Automatic conversion script
Id: cif_fix_values 3143 2015-03-26 13:38:13Z robertas 
;
_cod_original_sg_symbol_H-M 'P 21/n'
_cod_database_code 2005997

loop_
_symmetry_equiv_pos_as_xyz
'x, y, z'
'-x+1/2, y+1/2, -z+1/2'
'-x, -y, -z'
'x-1/2, -y-1/2, z-1/2'

loop_
_atom_site_aniso_label
_atom_site_aniso_U_11
_atom_site_aniso_U_12
_atom_site_aniso_U_13
_atom_site_aniso_U_22
_atom_site_aniso_U_23
_atom_site_aniso_U_33
Sr1 0.0190(5) 0.0023(5) 0.0034(4) 0.0214(5) 0.0038(5) 0.0295(5)
Sr2 0.0283(6) -0.0012(5) 0.0064(5) 0.0220(6) 0.0000(5) 0.0270(5)
Sr3 0.0265(6) 0.0000(5) 0.0094(4) 0.0189(5) -0.0002(5) 0.0284(5)
Sr4 0.0305(6) 0.0007(5) 0.0056(5) 0.0274(6) -0.0002(5) 0.0269(6)
Sr5 0.0264(6) 0.0039(5) 0.0065(5) 0.0212(6) -0.0008(5) 0.0302(6)
Sr6 0.0310(6) -0.0012(5) 0.0127(5) 0.0185(5) 0.0004(5) 0.0349(6)
O1_1 0.076(6) 0.009(5) 0.002(4) 0.068(6) 0.001(4) 0.022(4)
O2_1 0.057(5) 0.002(4) 0.002(4) 0.024(4) -0.003(4) 0.049(5)
C1_1 0.051(6) -0.002(5) 0.011(5) 0.042(6) 0.000(5) 0.027(5)
C2_1 0.046(5) 0.006(4) 0.015(4) 0.039(5) 0.007(4) 0.037(4)
O3_1 0.038(4) 0.006(3) 0.007(3) 0.031(4) 0.000(3) 0.049(4)
C3_1 0.048(5) 0.010(5) 0.000(4) 0.040(5) 0.003(4) 0.044(5)
C4_1 0.056(5) 0.006(5) 0.015(5) 0.044(5) 0.013(5) 0.052(5)
C5_1 0.061(5) 0.013(5) 0.018(5) 0.043(5) -0.001(5) 0.047(5)
O1_2 0.041(5) -0.000(4) 0.013(5) 0.022(4) 0.002(5) 0.104(7)
O2_2 0.033(5) 0.001(4) 0.017(4) 0.026(4) -0.005(4) 0.053(5)
C1_2 0.035(6) 0.011(5) 0.018(5) 0.046(6) 0.003(5) 0.060(6)
C2_2 0.037(5) 0.002(4) 0.017(4) 0.051(5) -0.002(4) 0.060(5)
O3_2 0.044(4) 0.001(4) 0.022(4) 0.046(4) 0.005(4) 0.083(5)
C3_2 0.059(5) -0.015(5) 0.019(5) 0.043(5) -0.003(5) 0.093(6)
C4_2 0.052(5) -0.005(5) 0.025(5) 0.047(5) -0.001(5) 0.086(5)
C5_2 0.051(5) -0.006(5) 0.018(5) 0.054(5) 0.005(5) 0.071(5)
O1_3 0.034(4) -0.000(4) 0.005(3) 0.028(4) 0.013(4) 0.038(4)
O2_3 0.028(5) -0.008(4) 0.009(4) 0.035(5) 0.006(4) 0.051(5)
C1_3 0.029(5) 0.003(5) 0.002(4) 0.034(5) -0.009(4) 0.018(5)
C2_3 0.022(4) -0.005(4) 0.011(4) 0.032(4) 0.005(4) 0.035(4)
O3_3 0.023(4) 0.001(3) 0.002(3) 0.041(4) 0.002(3) 0.042(4)
C3_3 0.039(5) 0.013(5) 0.003(5) 0.051(5) 0.011(5) 0.063(5)
C4_3 0.061(6) 0.011(5) -0.005(5) 0.056(6) -0.000(5) 0.074(6)
C5_3 0.037(5) 0.003(5) 0.001(4) 0.039(5) 0.004(5) 0.058(5)
O1_4 0.023(4) -0.004(4) 0.006(3) 0.032(4) -0.004(4) 0.035(4)
O2_4 0.039(4) 0.007(4) 0.008(3) 0.034(4) -0.003(4) 0.026(4)
C1_4 0.024(5) -0.005(4) 0.022(4) 0.032(5) -0.013(4) 0.042(5)
C2_4 0.037(4) 0.001(4) 0.019(4) 0.032(4) -0.005(4) 0.042(4)
O3_4 0.030(4) -0.005(3) 0.018(3) 0.045(4) -0.003(3) 0.038(4)
C3_4 0.033(5) -0.003(5) 0.016(4) 0.062(5) -0.014(5) 0.057(5)
C4_4 0.050(5) 0.001(5) 0.019(5) 0.049(5) -0.006(5) 0.062(5)
C5_4 0.043(5) 0.003(4) 0.020(4) 0.048(5) -0.001(4) 0.050(5)
O1_5 0.027(5) -0.007(4) 0.015(4) 0.038(5) 0.011(4) 0.055(5)
O2_5 0.081(7) -0.018(5) 0.027(5) 0.057(6) -0.022(5) 0.068(6)
C1_5 0.043(6) 0.006(5) 0.013(5) 0.032(5) -0.005(5) 0.041(6)
C2_5 0.063(5) -0.006(4) 0.024(4) 0.038(5) -0.008(4) 0.051(5)
O3_5 0.092(5) -0.019(4) 0.029(4) 0.044(4) -0.001(4) 0.060(4)
C3_5 0.101(6) -0.016(5) 0.040(5) 0.066(6) -0.009(5) 0.065(5)
C4_5 0.102(6) -0.010(5) 0.036(5) 0.072(6) -0.007(5) 0.070(6)
C5_5 0.080(5) -0.010(5) 0.035(5) 0.053(5) -0.002(5) 0.059(5)
O1_6 0.048(5) 0.015(4) 0.006(4) 0.028(4) 0.001(4) 0.041(5)
O2_6 0.077(6) 0.020(5) 0.033(5) 0.057(6) -0.009(5) 0.060(6)
C1_6 0.031(5) 0.004(4) 0.007(5) 0.029(5) 0.003(5) 0.041(5)
C2_6 0.053(5) 0.019(4) -0.001(4) 0.054(5) -0.003(4) 0.054(5)
O3_6 0.068(4) 0.035(4) 0.007(4) 0.059(5) -0.001(4) 0.047(4)
C3_6 0.078(6) 0.043(5) 0.009(5) 0.064(5) 0.000(5) 0.064(5)
C4_6 0.086(6) 0.031(5) 0.007(5) 0.072(6) 0.000(5) 0.068(6)
C5_6 0.071(6) 0.021(5) -0.002(5) 0.067(6) 0.001(5) 0.050(5)
O1_7 0.031(5) 0.007(5) -0.003(4) 0.098(7) -0.001(5) 0.034(5)
O2_7 0.048(5) 0.020(4) 0.008(4) 0.071(6) 0.003(4) 0.025(4)
C1_7 0.026(5) -0.007(5) 0.004(4) 0.046(5) -0.003(5) 0.022(5)
C2_7 0.040(5) -0.000(4) 0.015(4) 0.066(5) -0.002(5) 0.044(4)
O3_7 0.065(5) -0.002(4) 0.016(4) 0.084(5) 0.009(4) 0.068(5)
C3_7 0.084(6) -0.001(5) 0.022(5) 0.103(6) 0.011(5) 0.063(6)
C4_7 0.063(6) -0.002(5) 0.032(5) 0.101(6) 0.005(5) 0.055(5)
C5_7 0.058(5) 0.008(5) 0.023(5) 0.093(6) -0.012(5) 0.065(5)
O1_8 0.064(6) 0.012(4) 0.023(5) 0.042(5) 0.007(4) 0.045(5)
O2_8 0.085(7) 0.002(5) 0.036(5) 0.025(5) 0.010(5) 0.093(7)
C1_8 0.057(6) -0.007(5) 0.030(5) 0.038(5) -0.001(5) 0.058(6)
C2_8 0.065(5) -0.003(4) 0.039(4) 0.042(5) -0.004(4) 0.072(5)
O3_8 0.067(4) -0.000(4) 0.038(4) 0.032(4) 0.001(4) 0.073(4)
C3_8 0.087(6) -0.000(5) 0.043(5) 0.057(6) -0.001(5) 0.068(6)
C4_8 0.097(6) 0.008(5) 0.056(5) 0.063(6) 0.004(5) 0.074(6)
C5_8 0.097(6) 0.003(5) 0.056(5) 0.053(5) 0.001(5) 0.068(5)
O1_9 0.098(7) -0.001(5) 0.036(5) 0.052(6) 0.019(5) 0.050(5)
O2_9 0.054(5) -0.022(4) 0.017(4) 0.038(5) -0.008(4) 0.048(5)
C1_9 0.039(6) -0.004(5) 0.012(5) 0.054(6) -0.002(5) 0.035(5)
C2_9 0.041(5) -0.008(4) 0.009(4) 0.049(5) -0.006(4) 0.042(5)
O3_9 0.044(4) -0.011(3) 0.002(3) 0.040(4) -0.007(3) 0.030(4)
C3_9 0.042(5) -0.000(5) 0.001(4) 0.055(5) -0.006(5) 0.042(5)
C4_9 0.052(5) -0.012(5) 0.010(5) 0.051(5) -0.014(5) 0.050(5)
C5_9 0.060(5) -0.009(5) 0.018(5) 0.053(5) 0.002(5) 0.061(5)
O1_10 0.065(6) -0.021(5) -0.004(5) 0.044(5) 0.024(4) 0.050(5)
O2_10 0.035(5) -0.012(4) 0.007(4) 0.035(5) 0.007(4) 0.036(5)
C1_10 0.033(5) -0.003(4) 0.008(5) 0.029(5) -0.007(5) 0.044(6)
C2_10 0.041(5) -0.011(4) 0.011(4) 0.037(5) -0.005(4) 0.043(5)
O3_10 0.051(4) -0.020(3) 0.008(3) 0.046(4) 0.002(3) 0.042(4)
C3_10 0.071(6) -0.020(5) 0.006(5) 0.051(5) 0.013(5) 0.056(5)
C4_10 0.064(6) -0.018(5) 0.013(5) 0.064(6) 0.005(5) 0.058(5)
C5_10 0.059(5) -0.013(5) 0.008(5) 0.059(5) 0.002(5) 0.045(5)
O1_11 0.020(4) 0.009(3) 0.010(4) 0.028(4) -0.003(4) 0.063(5)
O2_11 0.030(4) -0.003(3) 0.015(4) 0.018(4) -0.013(3) 0.041(4)
C1_11 0.043(6) -0.002(5) 0.017(5) 0.038(6) -0.004(5) 0.051(6)
C2_11 0.046(5) -0.004(4) 0.011(4) 0.043(5) -0.008(4) 0.053(5)
O3_11 0.041(4) -0.004(3) -0.004(3) 0.036(4) -0.014(3) 0.047(4)
C3_11 0.047(5) -0.003(5) 0.001(4) 0.057(5) -0.011(5) 0.056(5)
C4_11 0.056(5) -0.011(5) 0.012(5) 0.071(6) -0.014(5) 0.067(6)
C5_11 0.064(5) -0.007(5) 0.021(5) 0.069(6) -0.007(5) 0.066(6)
O1_12 0.052(5) -0.010(4) 0.028(4) 0.023(4) 0.001(3) 0.045(5)
O2_12 0.020(4) -0.006(3) -0.000(3) 0.028(4) 0.007(3) 0.031(4)
C1_12 0.041(5) -0.008(5) 0.023(5) 0.050(6) 0.008(5) 0.031(5)
C2_12 0.046(5) 0.001(4) 0.025(4) 0.054(5) 0.012(4) 0.047(5)
O3_12 0.069(5) 0.006(4) 0.027(4) 0.062(5) 0.018(4) 0.074(5)
C3_12 0.076(6) 0.000(5) 0.012(5) 0.077(6) 0.021(5) 0.095(6)
C4_12 0.081(6) 0.006(5) 0.003(5) 0.080(6) 0.023(5) 0.091(6)
C5_12 0.065(6) 0.003(5) 0.019(5) 0.072(6) 0.026(5) 0.072(6)

loop_
_atom_site_label
_atom_site_occupancy
_atom_site_fract_x
_atom_site_fract_y
_atom_site_fract_z
_atom_site_U_iso_or_equiv
_atom_site_thermal_displace_type
_atom_site_calc_flag
_atom_site_refinement_flags
_atom_site_type_symbol
Sr1 1 0.50349(4) 0.28931(7) 0.23724(4) 0.0241(2) Uani d . Sr
Sr2 1 0.70084(4) 0.21774(7) 0.30545(4) 0.0261(3) Uani d . Sr
Sr3 1 0.80829(4) 0.19718(7) 0.67811(4) 0.0243(2) Uani d . Sr
Sr4 1 0.74677(4) 0.20400(8) 0.49281(4) 0.0289(3) Uani d . Sr
Sr5 1 0.70488(4) -0.06801(7) 0.24356(4) 0.0263(3) Uani d . Sr
Sr6 1 0.74435(5) -0.04988(7) 0.74711(5) 0.0275(3) Uani d . Sr
O1_1 1 0.7544(4) -0.0421(6) 0.3499(3) 0.058(2) Uani d . O
O2_1 1 0.7520(3) 0.1039(5) 0.3970(3) 0.046(2) Uani d . O
C1_1 1 0.7678(5) 0.0158(9) 0.3974(5) 0.040(3) Uani d U C
C2_1 1 0.8023(5) -0.0315(8) 0.4532(5) 0.040(2) Uani d U C
O3_1 1 0.8130(3) 0.0245(5) 0.5044(3) 0.041(2) Uani d U O
C3_1 1 0.8459(5) -0.0321(8) 0.5526(5) 0.047(3) Uani d U C
H3_1 1 0.8602(5) -0.0107(8) 0.5927(5) 0.057 Uiso calc R H
C4_1 1 0.8541(5) -0.1233(9) 0.5322(5) 0.051(3) Uani d U C
H4_1 1 0.8733(5) -0.1772(9) 0.5557(5) 0.061 Uiso calc R H
C5_1 1 0.8288(5) -0.1227(8) 0.4699(5) 0.050(3) Uani d U C
H5_1 1 0.8296(5) -0.1754(8) 0.4438(5) 0.060 Uiso calc R H
O1_2 1 0.5391(3) 0.1130(5) 0.2566(4) 0.057(2) Uani d . O
O2_2 1 0.6327(3) 0.0618(5) 0.2722(3) 0.037(2) Uani d . O
C1_2 1 0.5769(6) 0.0505(9) 0.2620(5) 0.046(3) Uani d U C
C2_2 1 0.5549(5) -0.0511(9) 0.2579(5) 0.049(2) Uani d U C
O3_2 1 0.5981(3) -0.1284(6) 0.2620(4) 0.057(2) Uani d U O
C3_2 1 0.5673(6) -0.2154(10) 0.2601(6) 0.066(3) Uani d U C
H3_2 1 0.5852(6) -0.2783(10) 0.2626(6) 0.079 Uiso calc R H
C4_2 1 0.5110(5) -0.2018(9) 0.2545(5) 0.060(3) Uani d U C
H4_2 1 0.4821(5) -0.2513(9) 0.2530(5) 0.072 Uiso calc R H
C5_2 1 0.5006(6) -0.0939(9) 0.2508(5) 0.059(3) Uani d U C
H5_2 1 0.4637(6) -0.0612(9) 0.2447(5) 0.071 Uiso calc R H
O1_3 1 0.6081(3) 0.3015(5) 0.2208(3) 0.035(2) Uani d . O
O2_3 1 0.6898(3) 0.3963(5) 0.2540(3) 0.038(2) Uani d . O
C1_3 1 0.6373(5) 0.3879(8) 0.2240(4) 0.028(2) Uani d U C
C2_3 1 0.5993(4) 0.4697(7) 0.1935(4) 0.029(2) Uani d U C
O3_3 1 0.5377(3) 0.4572(5) 0.1729(3) 0.037(2) Uani d U O
C3_3 1 0.5145(5) 0.5441(9) 0.1443(5) 0.054(3) Uani d U C
H3_3 1 0.4734(5) 0.5569(9) 0.1264(5) 0.065 Uiso calc R H
C4_3 1 0.5582(6) 0.6060(10) 0.1460(6) 0.069(3) Uani d U C
H4_3 1 0.5539(6) 0.6708(10) 0.1305(6) 0.083 Uiso calc R H
C5_3 1 0.6131(5) 0.5583(8) 0.1751(5) 0.047(3) Uani d U C
H5_3 1 0.6519(5) 0.5839(8) 0.1806(5) 0.057 Uiso calc R H
O1_4 1 0.3430(3) 0.2879(5) 0.0804(3) 0.030(2) Uani d . O
O2_4 1 0.4113(3) 0.2181(5) 0.1563(3) 0.033(2) Uani d . O
C1_4 1 0.3951(5) 0.2591(8) 0.1053(5) 0.030(2) Uani d U C
C2_4 1 0.4409(5) 0.2821(8) 0.0756(5) 0.036(2) Uani d U C
O3_4 1 0.5011(3) 0.2621(5) 0.1096(3) 0.036(2) Uani d U O
C3_4 1 0.5357(5) 0.2969(9) 0.0750(5) 0.050(3) Uani d U C
H3_4 1 0.5779(5) 0.2921(9) 0.0864(5) 0.060 Uiso calc R H
C4_4 1 0.5028(5) 0.3388(8) 0.0229(5) 0.053(3) Uani d U C
H4_4 1 0.5162(5) 0.3689(8) -0.0073(5) 0.064 Uiso calc R H
C5_4 1 0.4414(5) 0.3254(8) 0.0253(5) 0.046(3) Uani d U C
H5_4 1 0.4068(5) 0.3451(8) -0.0051(5) 0.055 Uiso calc R H
O1_5 1 0.7354(3) 0.1048(5) 0.2296(3) 0.039(2) Uani d . O
O2_5 1 0.7790(4) 0.2490(6) 0.2282(4) 0.068(3) Uani d . O
C1_5 1 0.7599(5) 0.1663(9) 0.2039(5) 0.038(3) Uani d U C
C2_5 1 0.7736(5) 0.1474(9) 0.1493(5) 0.049(3) Uani d U C
O3_5 1 0.7587(4) 0.0545(6) 0.1227(4) 0.064(2) Uani d U O
C3_5 1 0.7649(6) 0.0547(10) 0.0674(6) 0.074(3) Uani d U C
H3_5 1 0.7559(6) 0.0021(10) 0.0397(6) 0.089 Uiso calc R H
C4_5 1 0.7861(6) 0.1421(10) 0.0592(6) 0.079(3) Uani d U C
H4_5 1 0.7972(6) 0.1610(10) 0.0250(6) 0.095 Uiso calc R H
C5_5 1 0.7898(5) 0.2024(10) 0.1082(5) 0.061(3) Uani d U C
H5_5 1 0.8014(5) 0.2695(10) 0.1121(5) 0.073 Uiso calc R H
O1_6 1 0.7046(3) -0.1739(5) 0.1494(3) 0.040(2) Uani d . O
O2_6 1 0.6931(4) -0.1865(6) 0.0516(3) 0.062(3) Uani d . O
C1_6 1 0.6813(5) -0.1501(8) 0.0952(5) 0.034(3) Uani d U C
C2_6 1 0.6320(5) -0.0713(9) 0.0841(5) 0.057(3) Uani d U C
O3_6 1 0.6227(4) -0.0256(6) 0.1330(3) 0.060(2) Uani d U O
C3_6 1 0.5840(6) 0.0481(10) 0.1115(6) 0.071(3) Uani d U C
H3_6 1 0.5705(6) 0.0938(10) 0.1351(6) 0.086 Uiso calc R H
C4_6 1 0.5667(6) 0.0473(10) 0.0488(6) 0.079(3) Uani d U C
H4_6 1 0.5387(6) 0.0894(10) 0.0228(6) 0.095 Uiso calc R H
C5_6 1 0.6000(5) -0.0303(9) 0.0327(6) 0.067(3) Uani d U C
H5_6 1 0.5997(5) -0.0490(9) -0.0063(6) 0.080 Uiso calc R H
O1_7 1 0.5793(3) 0.3172(6) 0.3359(3) 0.057(2) Uani d . O
O2_7 1 0.6649(3) 0.2527(6) 0.3979(3) 0.048(2) Uani d . O
C1_7 1 0.6105(5) 0.2882(8) 0.3860(4) 0.032(2) Uani d U C
C2_7 1 0.5864(5) 0.2853(9) 0.4365(5) 0.049(2) Uani d U C
O3_7 1 0.6186(4) 0.2476(6) 0.4896(4) 0.073(2) Uani d U O
C3_7 1 0.5870(7) 0.2569(11) 0.5299(6) 0.083(3) Uani d U C
H3_7 1 0.5987(7) 0.2297(11) 0.5687(6) 0.100 Uiso calc R H
C4_7 1 0.5367(6) 0.3101(10) 0.5069(5) 0.070(3) Uani d U C
H4_7 1 0.5102(6) 0.3341(10) 0.5274(5) 0.084 Uiso calc R H
C5_7 1 0.5319(6) 0.3228(10) 0.4434(6) 0.071(3) Uani d U C
H5_7 1 0.4995(6) 0.3500(10) 0.4135(6) 0.085 Uiso calc R H
O1_8 1 0.7319(3) 0.1397(5) 0.7358(3) 0.049(2) Uani d . O
O2_8 1 0.7050(4) 0.2944(6) 0.7600(4) 0.066(2) Uani d . O
C1_8 1 0.7085(5) 0.1999(9) 0.7646(5) 0.048(3) Uani d U C
C2_8 1 0.6810(6) 0.1515(9) 0.8104(6) 0.056(3) Uani d U C
O3_8 1 0.6752(3) 0.0522(5) 0.8102(4) 0.053(2) Uani d U O
C3_8 1 0.6496(6) 0.0330(10) 0.8547(5) 0.066(3) Uani d U C
H3_8 1 0.6395(6) -0.0311(10) 0.8643(5) 0.080 Uiso calc R H
C4_8 1 0.6408(6) 0.1127(10) 0.8825(6) 0.071(3) Uani d U C
H4_8 1 0.6260(6) 0.1171(10) 0.9160(6) 0.086 Uiso calc R H
C5_8 1 0.6587(6) 0.1923(10) 0.8505(5) 0.066(3) Uani d U C
H5_8 1 0.6552(6) 0.2605(10) 0.8570(5) 0.079 Uiso calc R H
O1_9 1 0.7265(4) -0.0279(6) 0.6368(4) 0.064(3) Uani d . O
O2_9 1 0.7350(3) 0.1113(5) 0.5867(3) 0.046(2) Uani d . O
C1_9 1 0.7171(5) 0.0196(9) 0.5894(5) 0.043(3) Uani d U C
C2_9 1 0.6818(5) -0.0240(9) 0.5330(5) 0.045(2) Uani d U C
O3_9 1 0.6726(3) 0.0320(5) 0.4814(3) 0.040(2) Uani d U O
C3_9 1 0.6373(5) -0.0236(9) 0.4332(5) 0.049(3) Uani d U C
H3_9 1 0.6237(5) -0.0026(9) 0.3930(5) 0.058 Uiso calc R H
C4_9 1 0.6262(5) -0.1105(9) 0.4538(5) 0.052(3) Uani d U C
H4_9 1 0.6045(5) -0.1626(9) 0.4305(5) 0.062 Uiso calc R H
C5_9 1 0.6536(5) -0.1122(9) 0.5198(5) 0.058(3) Uani d U C
H5_9 1 0.6517(5) -0.1634(9) 0.5466(5) 0.069 Uiso calc R H
O1_10 1 0.7714(4) -0.1466(6) 0.9511(3) 0.057(2) Uani d . O
O2_10 1 0.7526(3) -0.1409(5) 0.8504(3) 0.036(2) Uani d . O
C1_10 1 0.7771(5) -0.1115(8) 0.9052(6) 0.036(3) Uani d U C
C2_10 1 0.8147(5) -0.0157(8) 0.9108(5) 0.041(2) Uani d U C
O3_10 1 0.8137(3) 0.0321(5) 0.8583(3) 0.048(2) Uani d U O
C3_10 1 0.8533(6) 0.1104(9) 0.8756(5) 0.062(3) Uani d U C
H3_10 1 0.8622(6) 0.1564(9) 0.8491(5) 0.074 Uiso calc R H
C4_10 1 0.8774(5) 0.1115(9) 0.9353(5) 0.063(3) Uani d U C
H4_10 1 0.9040(5) 0.1585(9) 0.9588(5) 0.075 Uiso calc R H
C5_10 1 0.8532(5) 0.0246(9) 0.9553(5) 0.056(3) Uani d U C
H5_10 1 0.8641(5) 0.0010(9) 0.9950(5) 0.067 Uiso calc R H
O1_11 1 0.3436(3) 0.4762(5) 0.2403(3) 0.038(2) Uani d . O
O2_11 1 0.4111(3) 0.4149(4) 0.2016(3) 0.029(2) Uani d . O
C1_11 1 0.3957(5) 0.4661(8) 0.2367(5) 0.043(3) Uani d U C
C2_11 1 0.4440(5) 0.5201(9) 0.2849(5) 0.048(3) Uani d U C
O3_11 1 0.5015(3) 0.4915(5) 0.2872(3) 0.045(2) Uani d U O
C3_11 1 0.5413(6) 0.5409(9) 0.3361(5) 0.056(3) Uani d U C
H3_11 1 0.5832(6) 0.5321(9) 0.3495(5) 0.068 Uiso calc R H
C4_11 1 0.5104(6) 0.6011(10) 0.3599(6) 0.066(3) Uani d U C
H4_11 1 0.5257(6) 0.6459(10) 0.3917(6) 0.079 Uiso calc R H
C5_11 1 0.4472(6) 0.5842(10) 0.3269(5) 0.066(3) Uani d U C
H5_11 1 0.4142(6) 0.6152(10) 0.3349(5) 0.079 Uiso calc R H
O1_12 1 0.4323(3) 0.2482(5) 0.2981(3) 0.037(2) Uani d . O
O2_12 1 0.3410(3) 0.1764(4) 0.2634(3) 0.028(2) Uani d . O
C1_12 1 0.3953(5) 0.1770(8) 0.2932(5) 0.038(3) Uani d U C
C2_12 1 0.4193(5) 0.0890(9) 0.3338(5) 0.047(3) Uani d U C
O3_12 1 0.3798(4) 0.0100(6) 0.3226(4) 0.067(2) Uani d U O
C3_12 1 0.4066(6) -0.0655(11) 0.3612(6) 0.085(3) Uani d U C
H3_12 1 0.3900(6) -0.1286(11) 0.3628(6) 0.102 Uiso calc R H
C4_12 1 0.4602(7) -0.0344(11) 0.3960(6) 0.089(4) Uani d U C
H4_12 1 0.4867(7) -0.0704(11) 0.4273(6) 0.107 Uiso calc R H
C5_12 1 0.4704(6) 0.0684(10) 0.3761(6) 0.070(3) Uani d U C
H5_12 1 0.5046(6) 0.1087(10) 0.3900(6) 0.084 Uiso calc R H

loop_
_atom_type_symbol
_atom_type_description
_atom_type_scat_dispersion_real
_atom_type_scat_dispersion_imag
_atom_type_scat_source
C C 0.0033 0.0016 'International Tables Vol C Tables 4.2.6.8 and 6.1.1.4'
H H 0.0000 0.0000 'International Tables Vol C Tables 4.2.6.8 and 6.1.1.4'
O O 0.0106 0.0060 'International Tables Vol C Tables 4.2.6.8 and 6.1.1.4'
Sr Sr -1.5307 3.2498 'International Tables Vol C Tables 4.2.6.8 and 6.1.1.4'

loop_
_geom_angle_atom_site_label_1
_geom_angle_atom_site_label_2
_geom_angle_atom_site_label_3
_geom_angle_site_symmetry_1
_geom_angle_site_symmetry_3
_geom_angle
_geom_angle_publ_flag
O1_7 Sr1 O1_2 . . 82.5(3) no
O1_7 Sr1 O1_12 . . 85.4(2) no
O1_2 Sr1 O1_12 . . 85.9(2) no
O1_7 Sr1 O1_3 . . 71.4(2) no
O1_2 Sr1 O1_3 . . 79.1(2) no
O1_12 Sr1 O1_3 . . 153.7(2) no
O1_7 Sr1 O2_4 . . 160.5(2) no
O1_2 Sr1 O2_4 . . 86.5(2) no
O1_12 Sr1 O2_4 . . 77.8(2) no
O1_3 Sr1 O2_4 . . 122.2(2) no
O1_7 Sr1 O2_11 . . 118.8(2) no
O1_2 Sr1 O2_11 . . 148.0(2) no
O1_12 Sr1 O2_11 . . 73.4(2) no
O1_3 Sr1 O2_11 . . 128.5(2) no
O2_4 Sr1 O2_11 . . 65.7(2) no
O1_7 Sr1 O3_3 . . 97.4(2) no
O1_2 Sr1 O3_3 . . 133.8(2) no
O1_12 Sr1 O3_3 . . 140.2(2) no
O1_3 Sr1 O3_3 . . 57.9(2) no
O2_4 Sr1 O3_3 . . 101.8(2) no
O2_11 Sr1 O3_3 . . 70.6(2) no
O1_7 Sr1 O3_11 . . 65.6(2) no
O1_2 Sr1 O3_11 . . 147.1(2) no
O1_12 Sr1 O3_11 . . 83.9(2) no
O1_3 Sr1 O3_11 . . 97.1(2) no
O2_4 Sr1 O3_11 . . 121.4(2) no
O2_11 Sr1 O3_11 . . 55.7(2) no
O3_3 Sr1 O3_11 . . 62.1(2) no
O1_7 Sr1 O3_4 . . 138.0(2) no
O1_2 Sr1 O3_4 . . 88.4(2) no
O1_12 Sr1 O3_4 . . 134.9(2) no
O1_3 Sr1 O3_4 . . 66.6(2) no
O2_4 Sr1 O3_4 . . 57.2(2) no
O2_11 Sr1 O3_4 . . 89.4(2) no
O3_3 Sr1 O3_4 . . 61.1(2) no
O3_11 Sr1 O3_4 . . 120.4(2) no
O1_7 Sr1 C1_4 . . 177.0(2) no
O1_2 Sr1 C1_4 . . 99.7(2) no
O1_12 Sr1 C1_4 . . 92.6(2) no
O1_3 Sr1 C1_4 . . 111.0(2) no
O2_4 Sr1 C1_4 . . 19.2(2) no
O2_11 Sr1 C1_4 . . 58.3(2) no
O3_3 Sr1 C1_4 . . 82.6(2) no
O3_11 Sr1 C1_4 . . 111.9(2) no
O3_4 Sr1 C1_4 . . 44.5(2) no
O1_7 Sr1 Sr3 . 4_565 132.9(2) no
O1_2 Sr1 Sr3 . 4_565 110.8(2) no
O1_12 Sr1 Sr3 . 4_565 52.7(2) no
O1_3 Sr1 Sr3 . 4_565 153.50(14) no
O2_4 Sr1 Sr3 . 4_565 38.64(14) no
O2_11 Sr1 Sr3 . 4_565 37.23(13) no
O3_3 Sr1 Sr3 . 4_565 102.67(13) no
O3_11 Sr1 Sr3 . 4_565 87.21(14) no
O3_4 Sr1 Sr3 . 4_565 88.65(13) no
C1_4 Sr1 Sr3 . 4_565 44.3(2) no
O1_7 Sr1 Sr2 . . 48.0(2) no
O1_2 Sr1 Sr2 . . 59.0(2) no
O1_12 Sr1 Sr2 . . 121.4(2) no
O1_3 Sr1 Sr2 . . 32.42(14) no
O2_4 Sr1 Sr2 . . 136.00(14) no
O2_11 Sr1 Sr2 . . 152.94(13) no
O3_3 Sr1 Sr2 . . 86.82(13) no
O3_11 Sr1 Sr2 . . 100.92(14) no
O3_4 Sr1 Sr2 . . 92.57(13) no
C1_4 Sr1 Sr2 . . 135.0(2) no
Sr3 Sr1 Sr2 4_565 . 169.71(3) no
O2_7 Sr2 O1_6 . 2_655 90.1(2) no
O2_7 Sr2 O2_2 . . 94.5(2) no
O1_6 Sr2 O2_2 2_655 . 160.6(2) no
O2_7 Sr2 O2_1 . . 66.9(2) no
O1_6 Sr2 O2_1 2_655 . 82.5(2) no
O2_2 Sr2 O2_1 . . 82.0(2) no
O2_7 Sr2 O1_5 . . 155.1(2) no
O1_6 Sr2 O1_5 2_655 . 102.0(2) no
O2_2 Sr2 O1_5 . . 67.2(2) no
O2_1 Sr2 O1_5 . . 93.0(2) no
O2_7 Sr2 O2_3 . . 101.4(2) no
O1_6 Sr2 O2_3 2_655 . 68.4(2) no
O2_2 Sr2 O2_3 . . 128.6(2) no
O2_1 Sr2 O2_3 . . 149.0(2) no
O1_5 Sr2 O2_3 . . 103.3(2) no
O2_7 Sr2 O1_3 . . 98.5(2) no
O1_6 Sr2 O1_3 2_655 . 117.5(2) no
O2_2 Sr2 O1_3 . . 80.5(2) no
O2_1 Sr2 O1_3 . . 156.2(2) no
O1_5 Sr2 O1_3 . . 95.0(2) no
O2_3 Sr2 O1_3 . . 49.1(2) no
O2_7 Sr2 O2_5 . . 153.8(2) no
O1_6 Sr2 O2_5 2_655 . 64.1(2) no
O2_2 Sr2 O2_5 . . 111.4(2) no
O2_1 Sr2 O2_5 . . 111.6(2) no
O1_5 Sr2 O2_5 . . 46.1(2) no
O2_3 Sr2 O2_5 . . 65.9(2) no
O1_3 Sr2 O2_5 . . 89.9(2) no
O2_7 Sr2 C1_3 . . 99.5(2) no
O1_6 Sr2 C1_3 2_655 . 91.6(3) no
O2_2 Sr2 C1_3 . . 106.2(2) no
O2_1 Sr2 C1_3 . . 165.0(2) no
O1_5 Sr2 C1_3 . . 101.8(2) no
O2_3 Sr2 C1_3 . . 23.3(2) no
O1_3 Sr2 C1_3 . . 25.9(2) no
O2_5 Sr2 C1_3 . . 77.7(3) no
O2_7 Sr2 C1_5 . . 172.9(3) no
O1_6 Sr2 C1_5 2_655 . 85.6(3) no
O2_2 Sr2 C1_5 . . 87.7(3) no
O2_1 Sr2 C1_5 . . 106.8(3) no
O1_5 Sr2 C1_5 . . 23.0(2) no
O2_3 Sr2 C1_5 . . 82.4(3) no
O1_3 Sr2 C1_5 . . 88.6(2) no
O2_5 Sr2 C1_5 . . 23.8(2) no
C1_3 Sr2 C1_5 . . 86.4(3) no
O2_7 Sr2 C1_7 . . 20.7(2) no
O1_6 Sr2 C1_7 2_655 . 102.2(2) no
O2_2 Sr2 C1_7 . . 88.2(2) no
O2_1 Sr2 C1_7 . . 85.4(3) no
O1_5 Sr2 C1_7 . . 155.3(2) no
O2_3 Sr2 C1_7 . . 90.1(2) no
O1_3 Sr2 C1_7 . . 78.0(2) no
O2_5 Sr2 C1_7 . . 155.1(3) no
C1_3 Sr2 C1_7 . . 82.3(3) no
C1_5 Sr2 C1_7 . . 166.4(3) no
O2_7 Sr2 Sr5 . 2_655 116.6(2) no
O1_6 Sr2 Sr5 2_655 2_655 40.20(15) no
O2_2 Sr2 Sr5 . 2_655 146.65(15) no
O2_1 Sr2 Sr5 . 2_655 120.1(2) no
O1_5 Sr2 Sr5 . 2_655 85.73(15) no
O2_3 Sr2 Sr5 . 2_655 37.52(15) no
O1_3 Sr2 Sr5 . 2_655 82.97(14) no
O2_5 Sr2 Sr5 . 2_655 39.7(2) no
C1_3 Sr2 Sr5 . 2_655 59.2(2) no
C1_5 Sr2 Sr5 . 2_655 63.0(2) no
C1_7 Sr2 Sr5 . 2_655 116.3(2) no
O2_12 Sr3 O2_9 4_666 . 156.1(2) no
O2_12 Sr3 O2_10 4_666 2_656 69.7(2) no
O2_9 Sr3 O2_10 . 2_656 89.2(2) no
O2_12 Sr3 O1_4 4_666 4_666 121.5(2) no
O2_9 Sr3 O1_4 . 4_666 67.5(2) no
O2_10 Sr3 O1_4 2_656 4_666 89.8(2) no
O2_12 Sr3 O1_8 4_666 . 83.8(2) no
O2_9 Sr3 O1_8 . . 84.7(2) no
O2_10 Sr3 O1_8 2_656 . 88.8(2) no
O1_4 Sr3 O1_8 4_666 . 152.1(2) no
O2_12 Sr3 O1_11 4_666 4_666 100.5(2) no
O2_9 Sr3 O1_11 . 4_666 94.4(2) no
O2_10 Sr3 O1_11 2_656 4_666 155.9(2) no
O1_4 Sr3 O1_11 4_666 4_666 113.6(2) no
O1_8 Sr3 O1_11 . 4_666 67.9(2) no
O2_12 Sr3 O2_11 4_666 4_666 99.7(2) no
O2_9 Sr3 O2_11 . 4_666 104.2(2) no
O2_10 Sr3 O2_11 2_656 4_666 153.8(2) no
O1_4 Sr3 O2_11 4_666 4_666 75.2(2) no
O1_8 Sr3 O2_11 . 4_666 114.5(2) no
O1_11 Sr3 O2_11 4_666 4_666 47.0(2) no
O2_12 Sr3 O2_4 4_666 4_666 78.2(2) no
O2_9 Sr3 O2_4 . 4_666 115.0(2) no
O2_10 Sr3 O2_4 2_656 4_666 92.4(2) no
O1_4 Sr3 O2_4 4_666 4_666 47.6(2) no
O1_8 Sr3 O2_4 . 4_666 160.3(2) no
O1_11 Sr3 O2_4 4_666 4_666 107.5(2) no
O2_11 Sr3 O2_4 4_666 4_666 61.6(2) no
O2_12 Sr3 C1_11 4_666 4_666 97.2(2) no
O2_9 Sr3 C1_11 . 4_666 103.9(3) no
O2_10 Sr3 C1_11 2_656 4_666 166.8(3) no
O1_4 Sr3 C1_11 4_666 4_666 96.3(3) no
O1_8 Sr3 C1_11 . 4_666 91.2(3) no
O1_11 Sr3 C1_11 4_666 4_666 24.3(2) no
O2_11 Sr3 C1_11 4_666 4_666 23.3(2) no
O2_4 Sr3 C1_11 4_666 4_666 83.2(3) no
O2_12 Sr3 C1_4 4_666 4_666 102.0(3) no
O2_9 Sr3 C1_4 . 4_666 90.8(3) no
O2_10 Sr3 C1_4 2_656 4_666 95.5(2) no
O1_4 Sr3 C1_4 4_666 4_666 23.9(2) no
O1_8 Sr3 C1_4 . 4_666 173.7(3) no
O1_11 Sr3 C1_4 4_666 4_666 108.2(2) no
O2_11 Sr3 C1_4 4_666 4_666 62.4(2) no
O2_4 Sr3 C1_4 4_666 4_666 24.4(2) no
C1_11 Sr3 C1_4 4_666 4_666 85.6(3) no
O2_12 Sr3 C1_12 4_666 4_666 19.7(2) no
O2_9 Sr3 C1_12 . 4_666 175.4(3) no
O2_10 Sr3 C1_12 2_656 4_666 86.2(3) no
O1_4 Sr3 C1_12 4_666 4_666 112.9(2) no
O1_8 Sr3 C1_12 . 4_666 94.7(2) no
O1_11 Sr3 C1_12 4_666 4_666 89.5(2) no
O2_11 Sr3 C1_12 4_666 4_666 80.2(2) no
O2_4 Sr3 C1_12 4_666 4_666 65.8(2) no
C1_11 Sr3 C1_12 4_666 4_666 80.6(3) no
C1_4 Sr3 C1_12 4_666 4_666 90.2(3) no
O2_12 Sr3 C1_9 4_666 . 156.5(2) no
O2_9 Sr3 C1_9 . . 18.9(2) no
O2_10 Sr3 C1_9 2_656 . 103.7(2) no
O1_4 Sr3 C1_9 4_666 . 80.0(2) no
O1_8 Sr3 C1_9 . . 73.3(3) no
O1_11 Sr3 C1_9 4_666 . 76.2(2) no
O2_11 Sr3 C1_9 4_666 . 94.9(2) no
O2_4 Sr3 C1_9 4_666 . 125.2(2) no
C1_11 Sr3 C1_9 4_666 . 88.9(3) no
C1_4 Sr3 C1_9 4_666 . 101.1(3) no
C1_12 Sr3 C1_9 4_666 . 164.0(3) no
O2_6 Sr4 O1_10 2_655 2_656 86.5(3) no
O2_6 Sr4 O2_7 2_655 . 81.6(3) no
O1_10 Sr4 O2_7 2_656 . 92.7(2) no
O2_6 Sr4 O1_4 2_655 4_666 80.6(2) no
O1_10 Sr4 O1_4 2_656 4_666 77.9(2) no
O2_7 Sr4 O1_4 . 4_666 160.3(2) no
O2_6 Sr4 O2_9 2_655 . 148.7(2) no
O1_10 Sr4 O2_9 2_656 . 82.7(2) no
O2_7 Sr4 O2_9 . . 128.1(2) no
O1_4 Sr4 O2_9 4_666 . 68.5(2) no
O2_6 Sr4 O2_1 2_655 . 77.3(2) no
O1_10 Sr4 O2_1 2_656 . 155.3(2) no
O2_7 Sr4 O2_1 . . 66.8(2) no
O1_4 Sr4 O2_1 4_666 . 116.8(2) no
O2_9 Sr4 O2_1 . . 120.4(2) no
O2_6 Sr4 O3_1 2_655 . 101.0(2) no
O1_10 Sr4 O3_1 2_656 . 143.7(2) no
O2_7 Sr4 O3_1 . . 123.4(2) no
O1_4 Sr4 O3_1 4_666 . 68.7(2) no
O2_9 Sr4 O3_1 . . 72.5(2) no
O2_1 Sr4 O3_1 . . 59.1(2) no
O2_6 Sr4 O3_9 2_655 . 148.3(2) no
O1_10 Sr4 O3_9 2_656 . 120.8(2) no
O2_7 Sr4 O3_9 . . 81.4(2) no
O1_4 Sr4 O3_9 4_666 . 118.3(2) no
O2_9 Sr4 O3_9 . . 58.6(2) no
O2_1 Sr4 O3_9 . . 71.5(2) no
O3_1 Sr4 O3_9 . . 67.3(2) no
O2_6 Sr4 O3_7 2_655 . 123.5(3) no
O1_10 Sr4 O3_7 2_656 . 62.6(2) no
O2_7 Sr4 O3_7 . . 56.3(2) no
O1_4 Sr4 O3_7 4_666 . 129.8(2) no
O2_9 Sr4 O3_7 . . 76.6(2) no
O2_1 Sr4 O3_7 . . 111.6(2) no
O3_1 Sr4 O3_7 . . 132.3(2) no
O3_9 Sr4 O3_7 . . 65.8(2) no
O2_6 Sr4 Sr3 2_655 . 112.7(2) no
O1_10 Sr4 Sr3 2_656 . 62.2(2) no
O2_7 Sr4 Sr3 . . 148.8(2) no
O1_4 Sr4 Sr3 4_666 . 37.91(14) no
O2_9 Sr4 Sr3 . . 37.0(2) no
O2_1 Sr4 Sr3 . . 141.6(2) no
O3_1 Sr4 Sr3 . . 82.49(14) no
O3_9 Sr4 Sr3 . . 95.42(14) no
O3_7 Sr4 Sr3 . . 93.9(2) no
O2_6 Sr4 Sr2 2_655 . 62.5(2) no
O1_10 Sr4 Sr2 2_656 . 118.5(2) no
O2_7 Sr4 Sr2 . . 35.4(2) no
O1_4 Sr4 Sr2 4_666 . 136.79(14) no
O2_9 Sr4 Sr2 . . 147.2(2) no
O2_1 Sr4 Sr2 . . 37.1(2) no
O3_1 Sr4 Sr2 . . 95.89(14) no
O3_9 Sr4 Sr2 . . 88.61(14) no
O3_7 Sr4 Sr2 . . 90.9(2) no
Sr3 Sr4 Sr2 . . 174.65(3) no
O1_1 Sr5 O2_3 . 2_645 80.4(2) no
O1_1 Sr5 O1_5 . . 86.0(2) no
O2_3 Sr5 O1_5 2_645 . 82.3(2) no
O1_1 Sr5 O2_5 . 2_645 83.5(3) no
O2_3 Sr5 O2_5 2_645 2_645 74.7(2) no
O1_5 Sr5 O2_5 . 2_645 156.0(2) no
O1_1 Sr5 O1_6 . . 144.8(2) no
O2_3 Sr5 O1_6 2_645 . 71.0(2) no
O1_5 Sr5 O1_6 . . 109.5(2) no
O2_5 Sr5 O1_6 2_645 . 69.6(2) no
O1_1 Sr5 O2_2 . . 78.1(2) no
O2_3 Sr5 O2_2 2_645 . 145.0(2) no
O1_5 Sr5 O2_2 . . 68.9(2) no
O2_5 Sr5 O2_2 2_645 . 129.2(2) no
O1_6 Sr5 O2_2 . . 136.7(2) no
O1_1 Sr5 O3_2 . . 93.7(3) no
O2_3 Sr5 O3_2 2_645 . 150.0(2) no
O1_5 Sr5 O3_2 . . 126.9(2) no
O2_5 Sr5 O3_2 2_645 . 75.3(2) no
O1_6 Sr5 O3_2 . . 100.8(2) no
O2_2 Sr5 O3_2 . . 59.3(2) no
O1_1 Sr5 O3_6 . . 155.0(2) no
O2_3 Sr5 O3_6 2_645 . 117.9(2) no
O1_5 Sr5 O3_6 . . 80.3(2) no
O2_5 Sr5 O3_6 2_645 . 116.5(3) no
O1_6 Sr5 O3_6 . . 60.2(2) no
O2_2 Sr5 O3_6 . . 77.4(2) no
O3_2 Sr5 O3_6 . . 78.4(2) no
O1_1 Sr5 Sr2 . 2_645 105.0(2) no
O2_3 Sr5 Sr2 2_645 2_645 40.9(2) no
O1_5 Sr5 Sr2 . 2_645 116.1(2) no
O2_5 Sr5 Sr2 2_645 2_645 47.3(2) no
O1_6 Sr5 Sr2 . 2_645 39.82(15) no
O2_2 Sr5 Sr2 . 2_645 174.10(15) no
O3_2 Sr5 Sr2 . 2_645 115.2(2) no
O3_6 Sr5 Sr2 . 2_645 99.9(2) no
O1_1 Sr5 Sr2 . . 64.0(2) no
O2_3 Sr5 Sr2 2_645 . 107.2(2) no
O1_5 Sr5 Sr2 . . 37.5(2) no
O2_5 Sr5 Sr2 2_645 . 146.1(2) no
O1_6 Sr5 Sr2 . . 143.93(15) no
O2_2 Sr5 Sr2 . . 38.01(15) no
O3_2 Sr5 Sr2 . . 96.2(2) no
O3_6 Sr5 Sr2 . . 92.9(2) no
Sr2 Sr5 Sr2 2_645 . 147.86(3) no
O2_8 Sr6 O1_9 2_646 . 88.3(3) no
O2_8 Sr6 O1_11 2_646 4_666 82.4(2) no
O1_9 Sr6 O1_11 . 4_666 76.8(3) no
O2_8 Sr6 O2_12 2_646 3_656 78.3(2) no
O1_9 Sr6 O2_12 . 3_656 95.1(2) no
O1_11 Sr6 O2_12 4_666 3_656 159.3(2) no
O2_8 Sr6 O1_8 2_646 . 152.8(2) no
O1_9 Sr6 O1_8 . . 78.3(2) no
O1_11 Sr6 O1_8 4_666 . 71.6(2) no
O2_12 Sr6 O1_8 3_656 . 126.0(2) no
O2_8 Sr6 O2_10 2_646 . 75.8(2) no
O1_9 Sr6 O2_10 . . 158.8(2) no
O1_11 Sr6 O2_10 4_666 . 114.1(2) no
O2_12 Sr6 O2_10 3_656 . 68.2(2) no
O1_8 Sr6 O2_10 . . 121.8(2) no
O2_8 Sr6 O3_8 2_646 . 144.4(2) no
O1_9 Sr6 O3_8 . . 121.8(3) no
O1_11 Sr6 O3_8 4_666 . 120.2(2) no
O2_12 Sr6 O3_8 3_656 . 80.3(2) no
O1_8 Sr6 O3_8 . . 60.5(2) no
O2_10 Sr6 O3_8 . . 69.9(2) no
O2_8 Sr6 O3_10 2_646 . 103.9(2) no
O1_9 Sr6 O3_10 . . 140.3(2) no
O1_11 Sr6 O3_10 4_666 . 67.9(2) no
O2_12 Sr6 O3_10 3_656 . 124.1(2) no
O1_8 Sr6 O3_10 . . 74.0(2) no
O2_10 Sr6 O3_10 . . 58.9(2) no
O3_8 Sr6 O3_10 . . 66.2(2) no
O2_8 Sr6 O3_12 2_646 3_656 122.7(3) no
O1_9 Sr6 O3_12 . 3_656 64.3(3) no
O1_11 Sr6 O3_12 4_666 3_656 131.1(2) no
O2_12 Sr6 O3_12 3_656 3_656 57.3(2) no
O1_8 Sr6 O3_12 . 3_656 72.4(2) no
O2_10 Sr6 O3_12 . 3_656 112.7(2) no
O3_8 Sr6 O3_12 . 3_656 65.1(2) no
O3_10 Sr6 O3_12 . 3_656 129.8(2) no
O2_8 Sr6 Sr3 2_646 . 115.4(2) no
O1_9 Sr6 Sr3 . . 58.5(2) no
O1_11 Sr6 Sr3 4_666 . 40.01(15) no
O2_12 Sr6 Sr3 3_656 . 147.94(14) no
O1_8 Sr6 Sr3 . . 37.6(2) no
O2_10 Sr6 Sr3 . . 141.31(15) no
O3_8 Sr6 Sr3 . . 97.6(2) no
O3_10 Sr6 Sr3 . . 82.43(14) no
O3_12 Sr6 Sr3 3_656 . 92.6(2) no
O2_8 Sr6 Sr3 2_646 2_646 62.0(2) no
O1_9 Sr6 Sr3 . 2_646 123.0(2) no
O1_11 Sr6 Sr3 4_666 2_646 136.32(15) no
O2_12 Sr6 Sr3 3_656 2_646 35.46(14) no
O1_8 Sr6 Sr3 . 2_646 144.6(2) no
O2_10 Sr6 Sr3 . 2_646 36.59(15) no
O3_8 Sr6 Sr3 . 2_646 84.3(2) no
O3_10 Sr6 Sr3 . 2_646 95.49(15) no
O3_12 Sr6 Sr3 3_656 2_646 91.1(2) no
Sr3 Sr6 Sr3 . 2_646 176.29(3) no
C1_1 O1_1 Sr5 . . 150.1(7) no
C1_1 O2_1 Sr2 . . 129.1(7) no
C1_1 O2_1 Sr4 . . 124.7(7) no
Sr2 O2_1 Sr4 . . 105.4(2) no
O2_1 C1_1 O1_1 . . 124.4(11) no
O2_1 C1_1 C2_1 . . 120.6(11) no
O1_1 C1_1 C2_1 . . 115.0(10) no
O3_1 C2_1 C5_1 . . 107.1(9) no
O3_1 C2_1 C1_1 . . 116.5(10) no
C5_1 C2_1 C1_1 . . 136.4(11) no
C2_1 O3_1 C3_1 . . 108.5(8) no
C2_1 O3_1 Sr4 . . 115.6(6) no
C3_1 O3_1 Sr4 . . 134.5(6) no
C4_1 C3_1 O3_1 . . 108.5(10) no
C3_1 C4_1 C5_1 . . 107.4(11) no
C2_1 C5_1 C4_1 . . 108.4(11) no
C1_2 O1_2 Sr1 . . 151.4(8) no
C1_2 O2_2 Sr2 . . 131.0(7) no
C1_2 O2_2 Sr5 . . 124.7(7) no
Sr2 O2_2 Sr5 . . 103.5(2) no
O1_2 C1_2 O2_2 . . 128.3(12) no
O1_2 C1_2 C2_2 . . 115.0(11) no
O2_2 C1_2 C2_2 . . 116.7(11) no
C5_2 C2_2 O3_2 . . 108.0(11) no
C5_2 C2_2 C1_2 . . 134.9(12) no
O3_2 C2_2 C1_2 . . 117.1(10) no
C3_2 O3_2 C2_2 . . 105.8(9) no
C3_2 O3_2 Sr5 . . 137.1(7) no
C2_2 O3_2 Sr5 . . 114.8(7) no
C4_2 C3_2 O3_2 . . 112.8(13) no
C3_2 C4_2 C5_2 . . 106.8(12) no
C2_2 C5_2 C4_2 . . 106.4(12) no
C1_3 O1_3 Sr1 . . 122.2(6) no
C1_3 O1_3 Sr2 . . 92.3(5) no
Sr1 O1_3 Sr2 . . 116.9(2) no
C1_3 O2_3 Sr5 . 2_655 147.8(7) no
C1_3 O2_3 Sr2 . . 97.0(6) no
Sr5 O2_3 Sr2 2_655 . 101.6(2) no
O2_3 C1_3 O1_3 . . 121.2(9) no
O2_3 C1_3 C2_3 . . 124.8(10) no
O1_3 C1_3 C2_3 . . 113.8(9) no
O2_3 C1_3 Sr2 . . 59.7(5) no
O1_3 C1_3 Sr2 . . 61.8(5) no
C2_3 C1_3 Sr2 . . 168.1(7) no
C5_3 C2_3 O3_3 . . 108.7(9) no
C5_3 C2_3 C1_3 . . 131.2(10) no
O3_3 C2_3 C1_3 . . 119.8(9) no
C3_3 O3_3 C2_3 . . 106.6(8) no
C3_3 O3_3 Sr1 . . 140.5(7) no
C2_3 O3_3 Sr1 . . 108.9(5) no
C4_3 C3_3 O3_3 . . 109.6(11) no
C3_3 C4_3 C5_3 . . 108.1(12) no
C2_3 C5_3 C4_3 . . 106.8(11) no
C1_4 O1_4 Sr4 . 4_565 153.4(6) no
C1_4 O1_4 Sr3 . 4_565 97.2(6) no
Sr4 O1_4 Sr3 4_565 4_565 105.6(2) no
C1_4 O2_4 Sr1 . . 118.4(6) no
C1_4 O2_4 Sr3 . 4_565 87.6(6) no
Sr1 O2_4 Sr3 . 4_565 106.5(2) no
O1_4 C1_4 O2_4 . . 123.7(9) no
O1_4 C1_4 C2_4 . . 117.4(10) no
O2_4 C1_4 C2_4 . . 118.6(10) no
O1_4 C1_4 Sr3 . 4_565 58.9(5) no
O2_4 C1_4 Sr3 . 4_565 68.0(5) no
C2_4 C1_4 Sr3 . 4_565 156.1(7) no
O1_4 C1_4 Sr1 . . 138.8(7) no
O2_4 C1_4 Sr1 . . 42.4(5) no
C2_4 C1_4 Sr1 . . 87.2(6) no
Sr3 C1_4 Sr1 4_565 . 84.9(3) no
C5_4 C2_4 O3_4 . . 108.6(9) no
C5_4 C2_4 C1_4 . . 135.5(11) no
O3_4 C2_4 C1_4 . . 115.7(9) no
C3_4 O3_4 C2_4 . . 105.1(8) no
C3_4 O3_4 Sr1 . . 134.3(6) no
C2_4 O3_4 Sr1 . . 105.1(5) no
C4_4 C3_4 O3_4 . . 113.0(10) no
C3_4 C4_4 C5_4 . . 102.6(11) no
C2_4 C5_4 C4_4 . . 110.7(11) no
C1_5 O1_5 Sr5 . . 150.5(7) no
C1_5 O1_5 Sr2 . . 102.1(7) no
Sr5 O1_5 Sr2 . . 107.4(2) no
C1_5 O2_5 Sr5 . 2_655 165.7(8) no
C1_5 O2_5 Sr2 . . 87.1(7) no
Sr5 O2_5 Sr2 2_655 . 93.0(2) no
O1_5 C1_5 O2_5 . . 121.0(11) no
O1_5 C1_5 C2_5 . . 124.2(11) no
O2_5 C1_5 C2_5 . . 114.6(11) no
O1_5 C1_5 Sr2 . . 55.0(6) no
O2_5 C1_5 Sr2 . . 69.1(6) no
C2_5 C1_5 Sr2 . . 167.2(8) no
C5_5 C2_5 O3_5 . . 105.4(11) no
C5_5 C2_5 C1_5 . . 135.9(12) no
O3_5 C2_5 C1_5 . . 117.7(11) no
C3_5 O3_5 C2_5 . . 109.9(10) no
C4_5 C3_5 O3_5 . . 107.1(13) no
C3_5 C4_5 C5_5 . . 110.0(13) no
C2_5 C5_5 C4_5 . . 107.4(12) no
C1_6 O1_6 Sr2 . 2_645 128.0(7) no
C1_6 O1_6 Sr5 . . 126.5(7) no
Sr2 O1_6 Sr5 2_645 . 100.0(2) no
C1_6 O2_6 Sr4 . 2_645 151.5(8) no
O2_6 C1_6 O1_6 . . 126.2(10) no
O2_6 C1_6 C2_6 . . 118.4(10) no
O1_6 C1_6 C2_6 . . 115.4(10) no
C5_6 C2_6 O3_6 . . 112.3(11) no
C5_6 C2_6 C1_6 . . 129.5(12) no
O3_6 C2_6 C1_6 . . 117.7(10) no
C3_6 O3_6 C2_6 . . 106.0(9) no
C3_6 O3_6 Sr5 . . 134.9(7) no
C2_6 O3_6 Sr5 . . 116.5(6) no
O3_6 C3_6 C4_6 . . 110.1(11) no
C3_6 C4_6 C5_6 . . 105.6(12) no
C2_6 C5_6 C4_6 . . 105.9(12) no
C1_7 O1_7 Sr1 . . 152.0(8) no
C1_7 O2_7 Sr4 . . 135.4(6) no
C1_7 O2_7 Sr2 . . 115.0(6) no
Sr4 O2_7 Sr2 . . 109.6(3) no
O1_7 C1_7 O2_7 . . 125.4(9) no
O1_7 C1_7 C2_7 . . 120.9(10) no
O2_7 C1_7 C2_7 . . 113.6(9) no
O1_7 C1_7 Sr2 . . 81.6(6) no
O2_7 C1_7 Sr2 . . 44.3(5) no
C2_7 C1_7 Sr2 . . 155.3(8) no
O3_7 C2_7 C5_7 . . 107.8(10) no
O3_7 C2_7 C1_7 . . 121.0(11) no
C5_7 C2_7 C1_7 . . 131.1(11) no
C2_7 O3_7 C3_7 . . 109.4(10) no
C2_7 O3_7 Sr4 . . 112.1(7) no
C3_7 O3_7 Sr4 . . 137.1(8) no
C4_7 C3_7 O3_7 . . 111.1(12) no
C3_7 C4_7 C5_7 . . 105.4(12) no
C2_7 C5_7 C4_7 . . 105.6(11) no
C1_8 O1_8 Sr6 . . 129.2(7) no
C1_8 O1_8 Sr3 . . 122.5(7) no
Sr6 O1_8 Sr3 . . 105.8(3) no
C1_8 O2_8 Sr6 . 2_656 147.5(8) no
O1_8 C1_8 O2_8 . . 128.2(11) no
O1_8 C1_8 C2_8 . . 115.0(11) no
O2_8 C1_8 C2_8 . . 116.8(10) no
C5_8 C2_8 O3_8 . . 111.0(11) no
C5_8 C2_8 C1_8 . . 130.2(12) no
O3_8 C2_8 C1_8 . . 118.8(11) no
C2_8 O3_8 C3_8 . . 104.7(9) no
C2_8 O3_8 Sr6 . . 114.4(7) no
C3_8 O3_8 Sr6 . . 137.9(7) no
C4_8 C3_8 O3_8 . . 112.9(12) no
C3_8 C4_8 C5_8 . . 104.2(11) no
C2_8 C5_8 C4_8 . . 107.0(12) no
C1_9 O1_9 Sr6 . . 155.6(8) no
C1_9 O2_9 Sr3 . . 121.7(7) no
C1_9 O2_9 Sr4 . . 127.3(7) no
Sr3 O2_9 Sr4 . . 105.7(2) no
O1_9 C1_9 O2_9 . . 123.7(11) no
O1_9 C1_9 C2_9 . . 120.1(12) no
O2_9 C1_9 C2_9 . . 116.2(11) no
O1_9 C1_9 Sr3 . . 84.7(7) no
O2_9 C1_9 Sr3 . . 39.5(5) no
C2_9 C1_9 Sr3 . . 155.0(9) no
C5_9 C2_9 O3_9 . . 110.0(10) no
C5_9 C2_9 C1_9 . . 132.2(12) no
O3_9 C2_9 C1_9 . . 117.9(10) no
C2_9 O3_9 C3_9 . . 108.1(8) no
C2_9 O3_9 Sr4 . . 115.2(6) no
C3_9 O3_9 Sr4 . . 135.0(6) no
C4_9 C3_9 O3_9 . . 108.4(10) no
C3_9 C4_9 C5_9 . . 108.7(11) no
C2_9 C5_9 C4_9 . . 104.8(11) no
C1_10 O1_10 Sr4 . 2_646 148.6(8) no
C1_10 O2_10 Sr3 . 2_646 124.2(7) no
C1_10 O2_10 Sr6 . . 130.0(7) no
Sr3 O2_10 Sr6 2_646 . 105.6(2) no
O1_10 C1_10 O2_10 . . 128.2(11) no
O1_10 C1_10 C2_10 . . 117.2(10) no
O2_10 C1_10 C2_10 . . 114.5(10) no
C5_10 C2_10 O3_10 . . 110.3(10) no
C5_10 C2_10 C1_10 . . 132.2(12) no
O3_10 C2_10 C1_10 . . 117.0(10) no
C2_10 O3_10 C3_10 . . 105.1(9) no
C2_10 O3_10 Sr6 . . 119.0(6) no
C3_10 O3_10 Sr6 . . 135.7(7) no
C4_10 C3_10 O3_10 . . 110.7(11) no
C3_10 C4_10 C5_10 . . 104.1(12) no
C2_10 C5_10 C4_10 . . 109.5(12) no
C1_11 O1_11 Sr6 . 4_565 163.4(7) no
C1_11 O1_11 Sr3 . 4_565 91.1(6) no
Sr6 O1_11 Sr3 4_565 4_565 103.1(2) no
C1_11 O2_11 Sr1 . . 121.7(7) no
C1_11 O2_11 Sr3 . 4_565 92.0(7) no
Sr1 O2_11 Sr3 . 4_565 106.8(2) no
O2_11 C1_11 O1_11 . . 126.6(11) no
O2_11 C1_11 C2_11 . . 118.3(11) no
O1_11 C1_11 C2_11 . . 114.9(11) no
O2_11 C1_11 Sr3 . 4_565 64.7(6) no
O1_11 C1_11 Sr3 . 4_565 64.7(6) no
C2_11 C1_11 Sr3 . 4_565 158.7(8) no
C5_11 C2_11 O3_11 . . 108.5(11) no
C5_11 C2_11 C1_11 . . 138.3(13) no
O3_11 C2_11 C1_11 . . 113.2(10) no
C2_11 O3_11 C3_11 . . 107.5(9) no
C2_11 O3_11 Sr1 . . 111.5(6) no
C3_11 O3_11 Sr1 . . 132.0(7) no
C4_11 C3_11 O3_11 . . 108.9(11) no
C3_11 C4_11 C5_11 . . 105.8(12) no
C2_11 C5_11 C4_11 . . 109.2(13) no
C1_12 O1_12 Sr1 . . 130.4(6) no
C1_12 O2_12 Sr3 . 4_565 116.7(6) no
C1_12 O2_12 Sr6 . 3_656 133.0(7) no
Sr3 O2_12 Sr6 4_565 3_656 108.8(2) no
O2_12 C1_12 O1_12 . . 127.0(11) no
O2_12 C1_12 C2_12 . . 117.9(10) no
O1_12 C1_12 C2_12 . . 114.7(10) no
O2_12 C1_12 Sr3 . 4_565 43.6(5) no
O1_12 C1_12 Sr3 . 4_565 85.7(6) no
C2_12 C1_12 Sr3 . 4_565 158.5(8) no
C5_12 C2_12 O3_12 . . 112.4(11) no
C5_12 C2_12 C1_12 . . 135.2(12) no
O3_12 C2_12 C1_12 . . 112.4(10) no
C3_12 O3_12 C2_12 . . 107.2(10) no
C3_12 O3_12 Sr6 . 3_656 133.1(8) no
C2_12 O3_12 Sr6 . 3_656 117.3(7) no
C4_12 C3_12 O3_12 . . 109.1(13) no
C3_12 C4_12 C5_12 . . 107.7(13) no
C2_12 C5_12 C4_12 . . 103.5(12) no

loop_
_geom_bond_atom_site_label_1
_geom_bond_atom_site_label_2
_geom_bond_site_symmetry_2
_geom_bond_distance
_geom_bond_publ_flag
Sr1 O1_7 . 2.456(7) yes
Sr1 O1_2 . 2.488(7) yes
Sr1 O1_12 . 2.510(6) yes
Sr1 O1_3 . 2.551(6) yes
Sr1 O2_4 . 2.564(6) yes
Sr1 O2_11 . 2.642(6) yes
Sr1 O3_3 . 2.919(7) yes
Sr1 O3_11 . 2.939(7) yes
Sr1 O3_4 . 2.948(6) yes
Sr1 Sr3 4_565 4.302(2) no
Sr1 Sr2 . 4.456(2) no
Sr2 O2_7 . 2.543(6) yes
Sr2 O1_6 2_655 2.567(7) yes
Sr2 O2_2 . 2.584(7) yes
Sr2 O2_1 . 2.586(7) yes
Sr2 O1_5 . 2.602(7) yes
Sr2 O2_3 . 2.640(7) yes
Sr2 O1_3 . 2.678(6) yes
Sr2 O2_5 . 2.906(8) yes
Sr2 Sr5 2_655 3.9486(14) no
Sr3 O2_12 4_666 2.530(6) yes
Sr3 O2_9 . 2.554(7) yes
Sr3 O2_10 2_656 2.555(7) yes
Sr3 O1_4 4_666 2.607(6) yes
Sr3 O1_8 . 2.610(7) yes
Sr3 O1_11 4_666 2.716(6) yes
Sr3 O2_11 4_666 2.718(6) yes
Sr3 O2_4 4_666 2.801(6) yes
Sr4 O2_6 2_655 2.434(7) yes
Sr4 O1_10 2_656 2.476(7) yes
Sr4 O2_7 . 2.519(7) yes
Sr4 O1_4 4_666 2.525(6) yes
Sr4 O2_9 . 2.573(7) yes
Sr4 O2_1 . 2.613(7) yes
Sr4 O3_1 . 2.810(7) yes
Sr4 O3_9 . 2.827(7) yes
Sr4 O3_7 . 2.988(9) yes
Sr5 O1_1 . 2.406(7) yes
Sr5 O2_3 2_645 2.455(7) yes
Sr5 O1_5 . 2.459(7) yes
Sr5 O2_5 2_645 2.526(8) yes
Sr5 O1_6 . 2.588(7) yes
Sr5 O2_2 . 2.615(6) yes
Sr5 O3_2 . 2.737(7) yes
Sr5 O3_6 . 2.751(7) yes
Sr5 Sr2 2_645 3.9485(14) no
Sr6 O2_8 2_646 2.412(8) yes
Sr6 O1_9 . 2.469(8) yes
Sr6 O1_11 4_666 2.534(6) yes
Sr6 O2_12 3_656 2.548(6) yes
Sr6 O1_8 . 2.550(7) yes
Sr6 O2_10 . 2.629(6) yes
Sr6 O3_8 . 2.802(7) yes
Sr6 O3_10 . 2.812(7) yes
Sr6 O3_12 3_656 2.888(8) yes
Sr6 Sr3 2_646 4.129(2) no
O1_1 C1_1 . 1.300(12) yes
O2_1 C1_1 . 1.230(12) yes
C1_1 C2_1 . 1.445(14) no
C2_1 O3_1 . 1.355(11) no
C2_1 C5_1 . 1.364(13) no
O3_1 C3_1 . 1.375(11) no
C3_1 C4_1 . 1.336(14) no
C4_1 C5_1 . 1.383(14) no
O1_2 C1_2 . 1.185(12) yes
O2_2 C1_2 . 1.246(12) yes
C1_2 C2_2 . 1.440(15) no
C2_2 C5_2 . 1.340(14) no
C2_2 O3_2 . 1.415(12) no
O3_2 C3_2 . 1.355(13) no
C3_2 C4_2 . 1.276(14) no
C4_2 C5_2 . 1.458(15) no
O1_3 C1_3 . 1.326(11) yes
O2_3 C1_3 . 1.210(11) yes
C1_3 C2_3 . 1.446(13) no
C2_3 C5_3 . 1.326(13) no
C2_3 O3_3 . 1.366(11) no
O3_3 C3_3 . 1.363(11) no
C3_3 C4_3 . 1.294(15) no
C4_3 C5_3 . 1.399(14) no
O1_4 C1_4 . 1.231(11) yes
O2_4 C1_4 . 1.250(11) yes
C1_4 C2_4 . 1.447(13) no
C2_4 C5_4 . 1.298(13) no
C2_4 O3_4 . 1.403(11) no
O3_4 C3_4 . 1.362(11) no
C3_4 C4_4 . 1.341(14) no
C4_4 C5_4 . 1.442(14) no
O1_5 C1_5 . 1.239(12) yes
O2_5 C1_5 . 1.258(12) yes
C1_5 C2_5 . 1.407(14) no
C2_5 C5_5 . 1.333(14) no
C2_5 O3_5 . 1.381(12) no
O3_5 C3_5 . 1.323(13) no
C3_5 C4_5 . 1.30(2) no
C4_5 C5_5 . 1.369(15) no
O1_6 C1_6 . 1.246(11) yes
O2_6 C1_6 . 1.217(11) yes
C1_6 C2_6 . 1.513(14) no
C2_6 C5_6 . 1.315(14) no
C2_6 O3_6 . 1.352(12) no
O3_6 C3_6 . 1.322(12) no
C3_6 C4_6 . 1.380(15) no
C4_6 C5_6 . 1.40(2) no
O1_7 C1_7 . 1.230(11) yes
O2_7 C1_7 . 1.291(11) yes
C1_7 C2_7 . 1.428(13) no
C2_7 O3_7 . 1.331(12) no
C2_7 C5_7 . 1.402(14) no
O3_7 C3_7 . 1.342(14) no
C3_7 C4_7 . 1.33(2) no
C4_7 C5_7 . 1.444(15) no
O1_8 C1_8 . 1.260(12) yes
O2_8 C1_8 . 1.266(12) yes
C1_8 C2_8 . 1.522(14) no
C2_8 C5_8 . 1.301(14) no
C2_8 O3_8 . 1.332(13) no
O3_8 C3_8 . 1.348(12) no
C3_8 C4_8 . 1.288(15) no
C4_8 C5_8 . 1.422(15) no
O1_9 C1_9 . 1.227(12) yes
O2_9 C1_9 . 1.298(12) yes
C1_9 C2_9 . 1.438(14) no
C2_9 C5_9 . 1.336(14) no
C2_9 O3_9 . 1.367(12) no
O3_9 C3_9 . 1.384(11) no
C3_9 C4_9 . 1.306(14) no
C4_9 C5_9 . 1.465(14) no
O1_10 C1_10 . 1.199(12) yes
O2_10 C1_10 . 1.283(12) yes
C1_10 C2_10 . 1.528(14) no
C2_10 C5_10 . 1.263(13) no
C2_10 O3_10 . 1.363(11) no
O3_10 C3_10 . 1.368(12) no
C3_10 C4_10 . 1.325(14) no
C4_10 C5_10 . 1.420(14) no
O1_11 C1_11 . 1.235(12) yes
O2_11 C1_11 . 1.190(11) yes
C1_11 C2_11 . 1.505(15) no
C2_11 C5_11 . 1.276(14) no
C2_11 O3_11 . 1.365(12) no
O3_11 C3_11 . 1.392(12) no
C3_11 C4_11 . 1.296(15) no
C4_11 C5_11 . 1.45(2) no
O1_12 C1_12 . 1.258(11) yes
O2_12 C1_12 . 1.239(12) yes
C1_12 C2_12 . 1.503(14) no
C2_12 C5_12 . 1.318(14) no
C2_12 O3_12 . 1.368(13) no
O3_12 C3_12 . 1.365(14) no
C3_12 C4_12 . 1.33(2) no
C4_12 C5_12 . 1.49(2) no
